data_4113606
loop_
_publ_author_name
'Christoph J. Fahrni'
'Liuchun Yang'
'Donald G. VanDerveer'

_publ_contact_author 'Christoph J. Fahrni'
_publ_contact_author_email fahrni@chemistry.gatech.edu
_publ_section_title
;
 Tuning the Photoinduced Electron-Transfer Thermodynamics in
 1,3,5-Triaryl-2-pyrazoline Fluorophores: X-ray Structures, Photophysical
 Characterization, Computational Analysis, and in Vivo Evaluation
;
_journal_name_full 'Journal of the American Chemical Society'
_journal_page_first 3799
_journal_page_last 3812
_journal_paper_doi 10.1021/ja028266o
_journal_volume 125
_journal_year 2003
_chemical_formula_sum 'C27 H25 N5'
_chemical_formula_weight 419.52
_chemical_melting_point 366(1)
_chemical_name_systematic
; 
4-[5-(4-Diethylamino-phenyl)-1-(4-cyano-phenyl)-4,5-dihydro-
1H-pyrazol-3-yl]-benzonitrile
;
_space_group_IT_number 14
_symmetry_cell_setting monoclinic
_symmetry_space_group_name_Hall '-P 2ybc'
_symmetry_space_group_name_H-M 'P 1 21/c 1'
_atom_sites_solution_hydrogens geom
_atom_sites_solution_primary direct
_atom_sites_solution_secondary difmap
_audit_creation_method SHELXL-97
_cell_angle_alpha 90.00
_cell_angle_beta 114.670(3)
_cell_angle_gamma 90.00
_cell_formula_units_Z 4
_cell_length_a 15.0341(8)
_cell_length_b 9.6076(5)
_cell_length_c 17.3514(9)
_cell_measurement_reflns_used 762
_cell_measurement_temperature 100(2)
_cell_measurement_theta_max 22.44
_cell_measurement_theta_min 2.38
_cell_volume 2277.5(2)
_computing_structure_refinement 'SHELXL-97 (Sheldrick, 1997)'
_computing_structure_solution 'SHELXS-97 (Sheldrick, 1990)'
_diffrn_ambient_temperature 100(2)
_diffrn_measured_fraction_theta_full 0.969
_diffrn_measured_fraction_theta_max 0.969
_diffrn_measurement_device_type 'Bruker 1K CCD'
_diffrn_measurement_method 'omega scan'
_diffrn_radiation_monochromator graphite
_diffrn_radiation_source 'normal-focus sealed tube'
_diffrn_radiation_type MoK\a
_diffrn_radiation_wavelength 0.71073
_diffrn_reflns_av_R_equivalents 0.0573
_diffrn_reflns_av_sigmaI/netI 0.0487
_diffrn_reflns_limit_h_max 17
_diffrn_reflns_limit_h_min -17
_diffrn_reflns_limit_k_max 11
_diffrn_reflns_limit_k_min -11
_diffrn_reflns_limit_l_max 19
_diffrn_reflns_limit_l_min -20
_diffrn_reflns_number 10285
_diffrn_reflns_theta_full 24.93
_diffrn_reflns_theta_max 24.93
_diffrn_reflns_theta_min 1.49
_exptl_absorpt_coefficient_mu 0.074
_exptl_absorpt_correction_T_max 0.9941
_exptl_absorpt_correction_T_min 0.9722
_exptl_absorpt_correction_type multi-scan
_exptl_absorpt_process_details 'Blessing, Acta Cryst. (1995) A51 33-38'
_exptl_crystal_colour yellow
_exptl_crystal_density_diffrn 1.223
_exptl_crystal_description prism
_exptl_crystal_F_000 888
_exptl_crystal_size_max 0.38
_exptl_crystal_size_mid 0.10
_exptl_crystal_size_min 0.08
_refine_diff_density_max 0.187
_refine_diff_density_min -0.256
_refine_diff_density_rms 0.050
_refine_ls_extinction_method none
_refine_ls_goodness_of_fit_ref 0.962
_refine_ls_hydrogen_treatment mixed
_refine_ls_matrix_type full
_refine_ls_number_parameters 309
_refine_ls_number_reflns 3854
_refine_ls_number_restraints 0
_refine_ls_restrained_S_all 0.962
_refine_ls_R_factor_all 0.0619
_refine_ls_R_factor_gt 0.0467
_refine_ls_shift/su_max 0.000
_refine_ls_shift/su_mean 0.000
_refine_ls_structure_factor_coef Fsqd
_refine_ls_weighting_details 'calc w=1/[\s^2^(Fo^2^)+(0.0724P)^2^+0.0000P] where P=(Fo^2^+2Fc^2^)/3'
_refine_ls_weighting_scheme calc
_refine_ls_wR_factor_gt 0.1123
_refine_ls_wR_factor_ref 0.1176
_reflns_number_gt 2908
_reflns_number_total 3854
_reflns_threshold_expression >2sigma(I)
_cod_data_source_file ja028266osi20021210_012116_4.cif
_cod_data_source_block 2b
_cod_database_code 4113606

loop_
_symmetry_equiv_pos_as_xyz
'x, y, z'
'-x, y+1/2, -z+1/2'
'-x, -y, -z'
'x, -y-1/2, z-1/2'

loop_
_atom_site_label
_atom_site_type_symbol
_atom_site_fract_x
_atom_site_fract_y
_atom_site_fract_z
_atom_site_U_iso_or_equiv
_atom_site_adp_type
_atom_site_occupancy
_atom_site_symmetry_multiplicity
_atom_site_calc_flag
_atom_site_refinement_flags
N1 N 0.01634(9) 0.07279(14) 0.12615(8) 0.0247(3) Uani 1 1 d .
N2 N -0.06787(9) 0.06408(14) 0.13864(8) 0.0241(3) Uani 1 1 d .
C3 C -0.09325(12) 0.18807(17) 0.15097(10) 0.0222(4) Uani 1 1 d .
C4 C -0.02424(11) 0.29998(17) 0.14718(10) 0.0239(4) Uani 1 1 d .
H4A H -0.0020 0.3579 0.1968 0.027(3) Uiso 1 1 calc R
H4B H -0.0551 0.3571 0.0977 0.027(3) Uiso 1 1 calc R
C5 C 0.06126(12) 0.21484(17) 0.14319(10) 0.0234(4) Uani 1 1 d .
H5 H 0.0743 0.2452 0.0962 0.026(5) Uiso 1 1 calc R
C6 C 0.05485(12) -0.04618(17) 0.10755(9) 0.0231(4) Uani 1 1 d .
C7 C 0.14079(12) -0.04214(19) 0.09434(10) 0.0265(4) Uani 1 1 d .
H7 H 0.1727 0.0452 0.0962 0.023(4) Uiso 1 1 calc R
C8 C 0.17939(12) -0.16293(19) 0.07868(10) 0.0287(4) Uani 1 1 d .
H8 H 0.2382 -0.1592 0.0697 0.030(5) Uiso 1 1 calc R
C9 C 0.13405(13) -0.29104(18) 0.07567(10) 0.0282(4) Uani 1 1 d .
C10 C 0.04678(13) -0.29398(19) 0.08611(10) 0.0299(4) Uani 1 1 d .
H10 H 0.0143 -0.3812 0.0829 0.039(5) Uiso 1 1 calc R
C11 C 0.00697(13) -0.17422(17) 0.10083(10) 0.0263(4) Uani 1 1 d .
H11 H -0.0538 -0.1777 0.1066 0.025(4) Uiso 1 1 calc R
C12 C -0.17858(12) 0.21307(17) 0.16860(10) 0.0223(4) Uani 1 1 d .
C13 C -0.23053(12) 0.10350(18) 0.18467(11) 0.0268(4) Uani 1 1 d .
H13 H -0.2132 0.0088 0.1798 0.037(5) Uiso 1 1 calc R
C14 C -0.30661(12) 0.13204(18) 0.20749(11) 0.0272(4) Uani 1 1 d .
H14 H -0.3415 0.0572 0.2191 0.039(5) Uiso 1 1 calc R
C15 C -0.33240(12) 0.27006(18) 0.21354(10) 0.0239(4) Uani 1 1 d .
C16 C -0.28374(12) 0.37864(18) 0.19448(10) 0.0276(4) Uani 1 1 d .
H16 H -0.3028 0.4733 0.1968 0.030(5) Uiso 1 1 calc R
C17 C -0.20764(12) 0.34893(18) 0.17216(11) 0.0267(4) Uani 1 1 d .
H17 H -0.1742 0.4239 0.1589 0.039(5) Uiso 1 1 calc R
C18 C 0.15363(12) 0.22069(16) 0.22428(10) 0.0210(4) Uani 1 1 d .
C23 C 0.15014(12) 0.19552(16) 0.30248(10) 0.0222(4) Uani 1 1 d .
H19 H 0.0888 0.1701 0.3034 0.026(4) Uiso 1 1 calc R
C22 C 0.23182(11) 0.20609(16) 0.37815(10) 0.0217(4) Uani 1 1 d .
H20 H 0.2260 0.1898 0.4304 0.018(4) Uiso 1 1 calc R
C21 C 0.32414(12) 0.24055(16) 0.38012(10) 0.0219(4) Uani 1 1 d .
C20 C 0.32767(12) 0.26289(16) 0.30086(11) 0.0229(4) Uani 1 1 d .
H22 H 0.3892 0.2838 0.2991 0.025(4) Uiso 1 1 calc R
C19 C 0.24385(12) 0.25518(16) 0.22572(10) 0.0218(4) Uani 1 1 d .
H23 H 0.2484 0.2743 0.1732 0.020(4) Uiso 1 1 calc R
N24 N 0.40591(10) 0.25132(15) 0.45541(9) 0.0284(4) Uani 1 1 d .
C25 C 0.50120(13) 0.2877(2) 0.45846(12) 0.0366(5) Uani 1 1 d .
H25A H 0.5383 0.3358 0.5106 0.039(4) Uiso 1 1 calc R
H25B H 0.4923 0.3503 0.4127 0.039(4) Uiso 1 1 calc R
C26 C 0.55878(14) 0.1624(3) 0.45224(14) 0.0533(6) Uani 1 1 d .
H26A H 0.5673 0.0988 0.4975 0.069(4) Uiso 1 1 calc R
H26B H 0.6217 0.1919 0.4565 0.069(4) Uiso 1 1 calc R
H26C H 0.5239 0.1169 0.3988 0.069(4) Uiso 1 1 calc R
C27 C 0.40080(13) 0.2280(2) 0.53638(11) 0.0344(5) Uani 1 1 d .
H27A H 0.4641 0.1994 0.5774 0.035(4) Uiso 1 1 calc R
H27B H 0.3557 0.1536 0.5301 0.035(4) Uiso 1 1 calc R
C28 C 0.36868(16) 0.3558(2) 0.56946(13) 0.0494(6) Uani 1 1 d .
H28A H 0.4137 0.4306 0.5763 0.060(4) Uiso 1 1 calc R
H28B H 0.3677 0.3348 0.6232 0.060(4) Uiso 1 1 calc R
H28C H 0.3043 0.3829 0.5298 0.060(4) Uiso 1 1 calc R
C31 C -0.40607(13) 0.30304(18) 0.24351(10) 0.0273(4) Uani 1 1 d .
N32 N -0.46320(11) 0.33296(17) 0.26853(10) 0.0395(4) Uani 1 1 d .
C29 C 0.17407(13) -0.4189(2) 0.06097(10) 0.0323(4) Uani 1 1 d .
N30 N 0.20154(12) -0.52406(17) 0.04736(10) 0.0414(4) Uani 1 1 d .

loop_
_atom_site_aniso_label
_atom_site_aniso_U_11
_atom_site_aniso_U_22
_atom_site_aniso_U_33
_atom_site_aniso_U_23
_atom_site_aniso_U_13
_atom_site_aniso_U_12
N1 0.0207(7) 0.0297(8) 0.0253(7) -0.0049(7) 0.0111(6) -0.0011(6)
N2 0.0202(8) 0.0331(8) 0.0197(7) -0.0018(6) 0.0090(6) 0.0001(6)
C3 0.0223(9) 0.0266(9) 0.0154(8) -0.0002(7) 0.0056(7) -0.0001(7)
C4 0.0216(9) 0.0285(10) 0.0200(8) 0.0011(7) 0.0071(7) 0.0014(7)
C5 0.0242(9) 0.0279(9) 0.0192(8) 0.0013(7) 0.0101(8) -0.0010(7)
C6 0.0230(9) 0.0307(10) 0.0123(8) -0.0004(7) 0.0040(7) 0.0029(7)
C7 0.0245(9) 0.0351(10) 0.0189(8) -0.0039(8) 0.0082(8) -0.0012(8)
C8 0.0223(9) 0.0439(11) 0.0180(8) -0.0021(8) 0.0066(8) 0.0042(8)
C9 0.0321(10) 0.0355(10) 0.0155(8) 0.0012(8) 0.0084(8) 0.0098(8)
C10 0.0365(11) 0.0302(10) 0.0244(9) 0.0012(8) 0.0139(9) 0.0024(8)
C11 0.0248(9) 0.0327(10) 0.0226(9) 0.0010(8) 0.0111(8) 0.0015(8)
C12 0.0194(9) 0.0289(9) 0.0159(8) -0.0009(7) 0.0044(7) -0.0004(7)
C13 0.0261(9) 0.0240(9) 0.0296(9) -0.0016(8) 0.0109(8) -0.0007(7)
C14 0.0248(9) 0.0298(10) 0.0273(9) 0.0026(8) 0.0112(8) -0.0025(8)
C15 0.0187(9) 0.0319(10) 0.0188(8) -0.0017(8) 0.0056(7) -0.0004(7)
C16 0.0281(10) 0.0252(9) 0.0310(10) -0.0020(8) 0.0138(8) 0.0011(8)
C17 0.0260(9) 0.0272(9) 0.0284(9) 0.0007(8) 0.0130(8) -0.0017(8)
C18 0.0223(9) 0.0213(8) 0.0198(8) 0.0007(7) 0.0090(7) 0.0012(7)
C23 0.0195(9) 0.0239(9) 0.0243(9) 0.0010(7) 0.0103(8) -0.0011(7)
C22 0.0236(9) 0.0253(9) 0.0189(8) 0.0019(7) 0.0116(7) 0.0005(7)
C21 0.0210(9) 0.0223(9) 0.0210(9) 0.0011(7) 0.0075(7) 0.0014(7)
C20 0.0208(9) 0.0255(9) 0.0248(9) -0.0001(8) 0.0117(8) -0.0016(7)
C19 0.0246(9) 0.0243(9) 0.0202(8) 0.0030(7) 0.0129(8) 0.0018(7)
N24 0.0197(8) 0.0445(9) 0.0205(7) 0.0000(7) 0.0080(6) -0.0038(7)
C25 0.0250(10) 0.0560(13) 0.0251(10) 0.0002(9) 0.0068(8) -0.0110(9)
C26 0.0284(11) 0.0859(18) 0.0483(13) 0.0222(13) 0.0188(10) 0.0143(11)
C27 0.0257(10) 0.0520(12) 0.0208(9) 0.0013(9) 0.0050(8) -0.0059(9)
C28 0.0571(14) 0.0608(14) 0.0419(12) -0.0180(11) 0.0319(11) -0.0234(11)
C31 0.0248(10) 0.0344(10) 0.0217(9) -0.0011(8) 0.0089(8) -0.0027(8)
N32 0.0351(10) 0.0520(11) 0.0386(9) -0.0048(8) 0.0224(8) -0.0035(8)
C29 0.0359(11) 0.0401(12) 0.0209(9) 0.0041(9) 0.0118(9) 0.0108(9)
N30 0.0510(11) 0.0430(10) 0.0354(9) 0.0046(8) 0.0231(9) 0.0148(8)

loop_
_atom_type_symbol
_atom_type_description
_atom_type_scat_dispersion_real
_atom_type_scat_dispersion_imag
_atom_type_scat_source
C C 0.0033 0.0016 'International Tables Vol C Tables 4.2.6.8 and 6.1.1.4'
H H 0.0000 0.0000 'International Tables Vol C Tables 4.2.6.8 and 6.1.1.4'
N N 0.0061 0.0033 'International Tables Vol C Tables 4.2.6.8 and 6.1.1.4'

loop_
_geom_angle_atom_site_label_1
_geom_angle_atom_site_label_2
_geom_angle_atom_site_label_3
_geom_angle
N2 N1 C5 113.21(12)
C6 N1 C5 127.10(13)
N2 N1 C6 119.42(13)
C3 N2 N1 108.94(13)
N2 C3 C4 113.03(14)
N2 C3 C12 122.13(15)
C12 C3 C4 124.82(14)
C3 C4 C5 102.90(13)
N1 C5 C4 100.14(12)
N1 C5 C18 112.44(13)
C18 C5 C4 113.34(13)
N1 C6 C7 121.35(15)
N1 C6 C11 119.63(15)
C7 C6 C11 119.02(15)
C8 C7 C6 120.15(16)
C7 C8 C9 120.77(16)
C8 C9 C10 118.86(16)
C8 C9 C29 121.74(16)
C10 C9 C29 119.40(17)
C11 C10 C9 120.95(17)
C10 C11 C6 120.15(16)
C17 C12 C13 118.99(15)
C17 C12 C3 119.07(15)
C13 C12 C3 121.91(15)
C14 C13 C12 120.11(16)
C13 C14 C15 119.83(16)
C16 C15 C14 120.25(15)
C16 C15 C31 118.71(15)
C14 C15 C31 120.97(15)
C17 C16 C15 119.39(16)
C16 C17 C12 121.34(16)
C19 C18 C23 117.11(15)
C19 C18 C5 122.55(14)
C23 C18 C5 120.30(14)
C22 C23 C18 122.14(15)
C23 C22 C21 121.08(15)
N24 C21 C22 121.37(14)
N24 C21 C20 122.09(15)
C22 C21 C20 116.55(15)
C19 C20 C21 121.20(15)
C20 C19 C18 121.88(15)
C21 N24 C25 121.98(14)
C21 N24 C27 121.29(14)
C25 N24 C27 116.73(14)
N24 C25 C26 112.96(16)
N24 C27 C28 113.19(16)
N32 C31 C15 177.89(19)
N30 C29 C9 176.6(2)

loop_
_geom_bond_atom_site_label_1
_geom_bond_atom_site_label_2
_geom_bond_distance
N1 C6 1.379(2)
N2 N1 1.3732(17)
N2 C3 1.296(2)
C3 C4 1.514(2)
C4 C5 1.549(2)
C3 C12 1.458(2)
C5 N1 1.496(2)
C5 C18 1.510(2)
C6 C7 1.404(2)
C6 C11 1.405(2)
C7 C8 1.374(2)
C8 C9 1.397(2)
C9 C10 1.398(2)
C9 C29 1.437(2)
C10 C11 1.369(2)
C12 C13 1.406(2)
C12 C17 1.386(2)
C13 C14 1.385(2)
C14 C15 1.398(2)
C15 C16 1.391(2)
C15 C31 1.442(2)
C16 C17 1.382(2)
C18 C19 1.386(2)
C18 C23 1.401(2)
C23 C22 1.377(2)
C22 C21 1.413(2)
C21 C20 1.415(2)
C21 N24 1.374(2)
C20 C19 1.386(2)
N24 C25 1.454(2)
N24 C27 1.456(2)
C25 C26 1.513(3)
C27 C28 1.517(3)
C31 N32 1.149(2)
C29 N30 1.152(2)
